data_1514170
loop_
_publ_author_name
'Xia, Hong-Min'
'Li, Chuang-Jun'
'Yang, Jing-Zhi'
'Ma, Jie'
'Chen, Xiao-Guang'
'Zhang, Dan'
'Li, Li'
'Zhang, Dong-Ming'

_publ_section_title
;
 A,D-seco-Limonoids from the Stems of Clausena emarginata.
;
_journal_issue 4
_journal_name_full 'Journal of natural products'
_journal_page_first 784
_journal_page_last 791
_journal_paper_doi 10.1021/np400797s
_journal_volume 77
_journal_year 2014
_chemical_absolute_configuration ad
_chemical_formula_moiety 'C27 H34 O9, C H4 O'
_chemical_formula_sum 'C28 H38 O10'
_chemical_formula_weight 534.58
_chemical_name_systematic
;
 ? 
;
_space_group_crystal_system monoclinic
_space_group_IT_number 4
_space_group_name_Hall 'P 2yb'
_space_group_name_H-M_alt 'P 1 21 1'
_symmetry_space_group_name_Hall 'P 2yb'
_symmetry_space_group_name_H-M 'P 1 21 1'
_atom_sites_solution_hydrogens geom
_atom_sites_solution_primary direct
_atom_sites_solution_secondary difmap
_audit_creation_date 2013-09-02
_audit_creation_method
;
  Olex2 1.1
  (compiled 2011.02.15 svn.r1672, GUI svn.r3494)
;
_cell_angle_alpha 90.00
_cell_angle_beta 118.131(12)
_cell_angle_gamma 90.00
_cell_formula_units_Z 4
_cell_length_a 14.8427(15)
_cell_length_b 12.9239(8)
_cell_length_c 15.4124(14)
_cell_measurement_reflns_used 10523
_cell_measurement_temperature 98.3
_cell_measurement_theta_max 71.8093
_cell_measurement_theta_min 3.3717
_cell_volume 2607.2(5)
_computing_cell_refinement
;
CrysAlisPro, Agilent Technologies,
Version 1.171.35.11 (release 16-05-2011 CrysAlis171 .NET)
(compiled May 16 2011,17:55:39)
;
_computing_data_collection
;
CrysAlisPro, Agilent Technologies,
Version 1.171.35.11 (release 16-05-2011 CrysAlis171 .NET)
(compiled May 16 2011,17:55:39)
;
_computing_data_reduction
;
CrysAlisPro, Agilent Technologies,
Version 1.171.35.11 (release 16-05-2011 CrysAlis171 .NET)
(compiled May 16 2011,17:55:39)
;
_computing_molecular_graphics
;
O. V. Dolomanov, L. J. Bourhis, R. J. Gildea, J. A. K. Howard and H. Puschmann,
OLEX2: a complete structure solution, refinement and analysis program.
J. Appl. Cryst. (2009). 42, 339-341.
;
_computing_publication_material
;
O. V. Dolomanov, L. J. Bourhis, R. J. Gildea, J. A. K. Howard and H. Puschmann,
OLEX2: a complete structure solution, refinement and analysis program.
J. Appl. Cryst. (2009). 42, 339-341.
;
_computing_structure_refinement 'SHELXL-97 (Sheldrick, 1997)'
_computing_structure_solution 'A short history of SHELX (Sheldrick, 2007)/Bruker'
_diffrn_ambient_temperature 98.3
_diffrn_detector_area_resol_mean 16.0971
_diffrn_measured_fraction_theta_full 0.988
_diffrn_measured_fraction_theta_max 0.988
_diffrn_measurement_details
;
  1 omega   28.00   54.00   1.0000    1.5000
omega____ theta____ kappa____ phi______ frames
    -        0.0000   53.0000 -175.0000 26

  2 omega   44.00   71.00   1.0000    1.5000
omega____ theta____ kappa____ phi______ frames
    -        0.0000   37.0000    0.0000 27

  3 omega  -21.00    8.00   1.0000    1.5000
omega____ theta____ kappa____ phi______ frames
    -        0.0000   77.0000   90.0000 29

  4 omega   10.00   38.00   1.0000    1.5000
omega____ theta____ kappa____ phi______ frames
    -        0.0000   77.0000   90.0000 28

  5 omega   -9.00   22.00   1.0000    1.5000
omega____ theta____ kappa____ phi______ frames
    -        0.0000  -94.0000  -48.0000 31

  6 omega  -40.00   -7.00   1.0000    1.5000
omega____ theta____ kappa____ phi______ frames
    -      -42.5000   45.0000    0.0000 33

  7 omega  -54.00    7.00   1.0000    1.5000
omega____ theta____ kappa____ phi______ frames
    -      -42.5000   45.0000  150.0000 61

  8 omega  -53.00    9.00   1.0000    1.5000
omega____ theta____ kappa____ phi______ frames
    -      -42.5000  -15.0000 -180.0000 62

  9 omega -113.00  -12.00   1.0000    1.5000
omega____ theta____ kappa____ phi______ frames
    -      -42.5000  -77.0000    0.0000 101

 10 omega  -51.00   10.00   1.0000    1.5000
omega____ theta____ kappa____ phi______ frames
    -      -42.5000   45.0000 -180.0000 61

 11 omega  -49.00    9.00   1.0000    1.5000
omega____ theta____ kappa____ phi______ frames
    -      -42.5000   37.0000   90.0000 58

 12 omega  -25.00   12.00   1.0000    1.5000
omega____ theta____ kappa____ phi______ frames
    -      -42.5000   37.0000   30.0000 37

 13 omega   61.00  125.00   1.0000    1.5000
omega____ theta____ kappa____ phi______ frames
    -       56.0000   53.0000  140.0000 64

 14 omega   -4.00   85.00   1.0000    1.5000
omega____ theta____ kappa____ phi______ frames
    -       56.0000  -77.0000  -90.0000 89

 15 omega   62.00   96.00   1.0000    4.0000
omega____ theta____ kappa____ phi______ frames
    -      112.0000  -45.0000  150.0000 34

 16 omega   83.00  119.00   1.0000    4.0000
omega____ theta____ kappa____ phi______ frames
    -      112.0000   77.0000    0.0000 36

 17 omega   96.00  178.00   1.0000    4.0000
omega____ theta____ kappa____ phi______ frames
    -      112.0000   77.0000   90.0000 82

 18 omega  139.00  165.00   1.0000    4.0000
omega____ theta____ kappa____ phi______ frames
    -      112.0000  111.0000 -180.0000 26

 19 omega   73.00  107.00   1.0000    4.0000
omega____ theta____ kappa____ phi______ frames
    -      112.0000  -94.0000  117.0000 34

 20 omega   65.00  101.00   1.0000    4.0000
omega____ theta____ kappa____ phi______ frames
    -      112.0000 -103.0000  -23.0000 36

 21 omega   42.00   87.00   1.0000    4.0000
omega____ theta____ kappa____ phi______ frames
    -      112.0000  -45.0000 -150.0000 45

 22 omega  128.00  176.00   1.0000    4.0000
omega____ theta____ kappa____ phi______ frames
    -      112.0000  111.0000   60.0000 48

 23 omega  101.00  178.00   1.0000    4.0000
omega____ theta____ kappa____ phi______ frames
    -      112.0000  111.0000 -150.0000 77

 24 omega   76.00  175.00   1.0000    4.0000
omega____ theta____ kappa____ phi______ frames
    -      112.0000    0.0000   90.0000 99

 25 omega   89.00  173.00   1.0000    4.0000
omega____ theta____ kappa____ phi______ frames
    -      112.0000   77.0000  -30.0000 84

 26 omega   45.00   97.00   1.0000    4.0000
omega____ theta____ kappa____ phi______ frames
    -      112.0000  -45.0000  -60.0000 52

 27 omega   93.00  177.00   1.0000    4.0000
omega____ theta____ kappa____ phi______ frames
    -      112.0000   53.0000  140.0000 84

 28 omega   86.00  169.00   1.0000    4.0000
omega____ theta____ kappa____ phi______ frames
    -      112.0000   77.0000 -180.0000 83

 29 omega   83.00  109.00   1.0000    4.0000
omega____ theta____ kappa____ phi______ frames
    -      112.0000   77.0000  150.0000 26

 30 omega  129.00  154.00   1.0000    4.0000
omega____ theta____ kappa____ phi______ frames
    -      112.0000   77.0000  150.0000 25

 31 omega   66.00  110.00   1.0000    4.0000
omega____ theta____ kappa____ phi______ frames
    -      112.0000  -98.0000   15.0000 44

 32 omega   43.00  120.00   1.0000    4.0000
omega____ theta____ kappa____ phi______ frames
    -      112.0000 -130.0000  -60.0000 77
;
_diffrn_measurement_device_type 'Xcalibur, Eos, Gemini'
_diffrn_measurement_method '\w scans'
_diffrn_orient_matrix_UB_11 -0.0190252000
_diffrn_orient_matrix_UB_12 0.1098576000
_diffrn_orient_matrix_UB_13 0.0267390000
_diffrn_orient_matrix_UB_21 -0.1154857000
_diffrn_orient_matrix_UB_22 -0.0136164000
_diffrn_orient_matrix_UB_23 -0.0677041000
_diffrn_orient_matrix_UB_31 -0.0117264000
_diffrn_orient_matrix_UB_32 -0.0443641000
_diffrn_orient_matrix_UB_33 0.0866998000
_diffrn_radiation_monochromator graphite
_diffrn_radiation_type 'Cu K\a'
_diffrn_radiation_wavelength 1.5418
_diffrn_reflns_av_R_equivalents 0.0231
_diffrn_reflns_av_unetI/netI 0.0331
_diffrn_reflns_limit_h_max 17
_diffrn_reflns_limit_h_min -18
_diffrn_reflns_limit_k_max 15
_diffrn_reflns_limit_k_min -15
_diffrn_reflns_limit_l_max 19
_diffrn_reflns_limit_l_min -17
_diffrn_reflns_number 19102
_diffrn_reflns_theta_full 72.07
_diffrn_reflns_theta_max 72.07
_diffrn_reflns_theta_min 3.38
_diffrn_source 'Enhance (Cu) X-ray Source'
_exptl_absorpt_coefficient_mu 0.856
_exptl_absorpt_correction_T_max 1.00000
_exptl_absorpt_correction_T_min 0.84029
_exptl_absorpt_correction_type multi-scan
_exptl_absorpt_process_details
;
CrysAlisPro, Agilent Technologies,
Version 1.171.35.11 (release 16-05-2011 CrysAlis171 .NET)
(compiled May 16 2011,17:55:39)
Empirical absorption correction using spherical harmonics,
 implemented in SCALE3 ABSPACK scaling algorithm.
;
_exptl_crystal_density_diffrn 1.362
_exptl_crystal_density_method 'not measured'
_exptl_crystal_F_000 1144
_exptl_crystal_size_max 0.50
_exptl_crystal_size_mid 0.40
_exptl_crystal_size_min 0.10
_refine_diff_density_max 0.392
_refine_diff_density_min -0.254
_refine_diff_density_rms 0.058
_refine_ls_abs_structure_details 'Flack H D (1983), Acta Cryst. A39, 876-881'
_refine_ls_abs_structure_Flack -0.05(13)
_refine_ls_extinction_method none
_refine_ls_goodness_of_fit_ref 1.054
_refine_ls_hydrogen_treatment mixed
_refine_ls_matrix_type full
_refine_ls_number_parameters 727
_refine_ls_number_reflns 10015
_refine_ls_number_restraints 1
_refine_ls_restrained_S_all 1.054
_refine_ls_R_factor_all 0.0497
_refine_ls_R_factor_gt 0.0488
_refine_ls_shift/su_max 0.002
_refine_ls_shift/su_mean 0.000
_refine_ls_structure_factor_coef Fsqd
_refine_ls_weighting_details 'calc w=1/[\s^2^(Fo^2^)+(0.0770P)^2^+1.4854P] where P=(Fo^2^+2Fc^2^)/3'
_refine_ls_weighting_scheme calc
_refine_ls_wR_factor_gt 0.1331
_refine_ls_wR_factor_ref 0.1341
_reflns_number_gt 9788
_reflns_number_total 10015
_reflns_threshold_expression >2sigma(I)
_cod_data_source_file np400797s_si_002.cif
_cod_data_source_block exp_1506
_cod_depositor_comments 'Adding full bibliography for 1514170.cif.'
_cod_original_cell_volume 2607.2(4)
_cod_database_code 1514170
_reflns_odcompleteness_completeness 99.96
_reflns_odcompleteness_iscentric 1
_reflns_odcompleteness_theta 66.97

loop_
_space_group_symop_id
_space_group_symop_operation_xyz
1 'x, y, z'
2 '-x, y+1/2, -z'

loop_
_atom_site_label
_atom_site_type_symbol
_atom_site_fract_x
_atom_site_fract_y
_atom_site_fract_z
_atom_site_U_iso_or_equiv
_atom_site_adp_type
_atom_site_occupancy
_atom_site_symmetry_multiplicity
_atom_site_calc_flag
_atom_site_refinement_flags
_atom_site_disorder_assembly
_atom_site_disorder_group
O15 O -0.91887(13) -0.88499(14) -0.12264(13) 0.0228(4) Uani 1 1 d . . .
O6 O -0.36790(14) -0.93911(16) -0.09948(15) 0.0327(4) Uani 1 1 d . . .
O12 O -0.84080(14) -1.09062(15) 0.34111(12) 0.0252(4) Uani 1 1 d . . .
O17 O -0.83968(14) -1.01263(14) -0.22389(13) 0.0228(4) Uani 1 1 d . . .
O11 O -0.94933(16) -1.27817(17) 0.31712(14) 0.0338(4) Uani 1 1 d . . .
C43 C -0.88211(17) -1.07180(18) -0.09373(16) 0.0168(4) Uani 1 1 d . . .
O5 O -0.50998(13) -0.92280(14) -0.01013(15) 0.0276(4) Uani 1 1 d . . .
H5 H -0.5676 -0.9023 -0.0482 0.041 Uiso 1 1 calc R . .
O13 O -0.65751(12) -0.95218(13) 0.10815(13) 0.0227(4) Uani 1 1 d . . .
O1 O -0.63891(14) -1.22360(16) 0.21517(14) 0.0291(4) Uani 1 1 d . . .
O8 O -0.39670(14) -1.09749(18) -0.24351(14) 0.0330(5) Uani 1 1 d . . .
O2 O -0.50822(15) -1.33342(15) 0.29577(13) 0.0275(4) Uani 1 1 d . . .
O3 O -0.38006(14) -1.13460(15) 0.33048(13) 0.0273(4) Uani 1 1 d . . .
O4 O -0.17797(13) -1.13949(14) 0.08786(13) 0.0235(4) Uani 1 1 d . . .
O14 O -1.05371(13) -0.97110(15) -0.04403(13) 0.0269(4) Uani 1 1 d . . .
H14 H -1.1002 -0.9843 -0.0990 0.040 Uiso 1 1 calc R . .
C13 C -0.44640(17) -1.11131(19) -0.11131(17) 0.0205(5) Uani 1 1 d . . .
C39 C -0.89029(17) -1.03240(18) 0.08412(17) 0.0188(5) Uani 1 1 d . . .
H39 H -0.8469 -1.0923 0.0910 0.023 Uiso 1 1 calc R . .
C47 C -0.91921(18) -1.0617(2) -0.20617(17) 0.0212(5) Uani 1 1 d . . .
H47 H -0.9799 -1.0173 -0.2345 0.025 Uiso 1 1 calc R . .
O16 O -0.71362(13) -0.90064(14) -0.17807(13) 0.0236(4) Uani 1 1 d . . .
C8 C -0.32025(17) -1.02809(18) 0.06135(18) 0.0216(5) Uani 1 1 d . . .
C40 C -0.87837(17) -1.01779(19) 0.18842(18) 0.0205(5) Uani 1 1 d . . .
C45 C -0.81264(18) -0.89117(19) -0.09507(18) 0.0208(5) Uani 1 1 d . . .
H45 H -0.7689 -0.8357 -0.0528 0.025 Uiso 1 1 calc R . .
O7 O -0.23360(15) -1.0773(2) -0.19702(15) 0.0433(6) Uani 1 1 d . . .
C1 C -0.44825(19) -1.1182(2) 0.22717(18) 0.0239(5) Uani 1 1 d . . .
H1 H -0.5019 -1.0700 0.2212 0.029 Uiso 1 1 calc R . .
C58 C -0.6562(2) -1.1035(2) 0.42040(19) 0.0304(6) Uani 1 1 d . . .
H58A H -0.6496 -1.1137 0.4849 0.046 Uiso 1 1 calc R . .
H58B H -0.5953 -1.0715 0.4260 0.046 Uiso 1 1 calc R . .
H58C H -0.6660 -1.1692 0.3880 0.046 Uiso 1 1 calc R . .
C38 C -0.83895(17) -0.94123(18) 0.05437(17) 0.0182(4) Uani 1 1 d . . .
C37 C -0.72417(17) -0.94190(17) 0.13104(18) 0.0180(4) Uani 1 1 d . . .
C59 C -0.7407(2) -0.9361(2) 0.4189(2) 0.0310(6) Uani 1 1 d . . .
H59A H -0.7995 -0.8936 0.3814 0.046 Uiso 1 1 calc R . .
H59B H -0.6799 -0.8985 0.4314 0.046 Uiso 1 1 calc R . .
H59C H -0.7383 -0.9544 0.4802 0.046 Uiso 1 1 calc R . .
C6 C -0.19169(18) -1.0999(2) 0.23331(18) 0.0245(5) Uani 1 1 d . . .
H6A H -0.1370 -1.1500 0.2649 0.029 Uiso 1 1 calc R . .
H6B H -0.1668 -1.0329 0.2635 0.029 Uiso 1 1 calc R . .
C31 C -0.90423(18) -1.1114(2) 0.23643(17) 0.0216(5) Uani 1 1 d . . .
H31 H -0.9762 -1.1067 0.2209 0.026 Uiso 1 1 calc R . .
C36 C -0.70190(18) -0.9313(2) 0.23779(18) 0.0216(5) Uani 1 1 d . . .
H36A H -0.7237 -0.8640 0.2487 0.026 Uiso 1 1 calc R . .
H36B H -0.6293 -0.9387 0.2817 0.026 Uiso 1 1 calc R . .
C49 C -0.94107(19) -0.9267(2) 0.19727(19) 0.0264(5) Uani 1 1 d . . .
H49A H -0.9013 -0.8644 0.2123 0.040 Uiso 1 1 calc R . .
H49B H -0.9583 -0.9409 0.2488 0.040 Uiso 1 1 calc R . .
H49C H -1.0026 -0.9182 0.1361 0.040 Uiso 1 1 calc R . .
C32 C -0.8835(2) -1.2202(2) 0.21246(19) 0.0253(5) Uani 1 1 d . . .
H32A H -0.9355 -1.2388 0.1468 0.030 Uiso 1 1 calc R . .
H32B H -0.8179 -1.2215 0.2131 0.030 Uiso 1 1 calc R . .
C14 C -0.35918(17) -1.03627(18) -0.05008(19) 0.0226(5) Uani 1 1 d . . .
C17 C -0.48192(18) -1.0864(2) -0.22114(18) 0.0253(5) Uani 1 1 d . . .
H17 H -0.5062 -1.0147 -0.2340 0.030 Uiso 1 1 calc R . .
O18 O -1.0368(2) -1.2826(2) -0.37122(16) 0.0499(7) Uani 1 1 d . . .
C22 C -0.5519(3) -1.2442(2) -0.3400(2) 0.0413(8) Uani 1 1 d . . .
H22A H -0.4900 -1.2730 -0.3288 0.050 Uiso 1 1 calc R . .
C34 C -0.74740(19) -1.0343(2) 0.36088(18) 0.0233(5) Uani 1 1 d . . .
C9 C -0.40713(17) -1.06931(18) 0.08318(18) 0.0197(5) Uani 1 1 d . . .
H9 H -0.4084 -1.1439 0.0711 0.024 Uiso 1 1 calc R . .
C28 C -0.2406(2) -1.2585(3) 0.3865(2) 0.0330(6) Uani 1 1 d . . .
H28A H -0.2455 -1.2689 0.4458 0.049 Uiso 1 1 calc R . .
H28B H -0.1711 -1.2685 0.3999 0.049 Uiso 1 1 calc R . .
H28C H -0.2839 -1.3072 0.3376 0.049 Uiso 1 1 calc R . .
C19 C -0.3708(2) -0.9499(2) 0.2304(2) 0.0308(6) Uani 1 1 d . . .
H19A H -0.4191 -0.9067 0.1787 0.046 Uiso 1 1 calc R . .
H19B H -0.3029 -0.9245 0.2512 0.046 Uiso 1 1 calc R . .
H19C H -0.3851 -0.9489 0.2850 0.046 Uiso 1 1 calc R . .
C29 C -0.2061(2) -1.0712(3) 0.4269(2) 0.0391(7) Uani 1 1 d . . .
H29A H -0.2245 -1.0022 0.4017 0.059 Uiso 1 1 calc R . .
H29B H -0.1360 -1.0840 0.4436 0.059 Uiso 1 1 calc R . .
H29C H -0.2147 -1.0789 0.4845 0.059 Uiso 1 1 calc R . .
C12 C -0.53892(18) -1.0918(2) -0.09153(19) 0.0232(5) Uani 1 1 d . . .
H12A H -0.5908 -1.0537 -0.1466 0.028 Uiso 1 1 calc R . .
H12B H -0.5681 -1.1581 -0.0887 0.028 Uiso 1 1 calc R . .
C48 C -0.78682(18) -1.14106(18) -0.04562(17) 0.0184(4) Uani 1 1 d . . .
H48A H -0.8055 -1.2112 -0.0672 0.028 Uiso 1 1 calc R . .
H48B H -0.7585 -1.1379 0.0246 0.028 Uiso 1 1 calc R . .
H48C H -0.7370 -1.1174 -0.0642 0.028 Uiso 1 1 calc R . .
C30 C -0.2831(2) -0.9150(2) 0.0927(2) 0.0301(6) Uani 1 1 d . . .
H30A H -0.2403 -0.8943 0.0647 0.045 Uiso 1 1 calc R . .
H30B H -0.2450 -0.9111 0.1632 0.045 Uiso 1 1 calc R . .
H30C H -0.3411 -0.8697 0.0697 0.045 Uiso 1 1 calc R . .
C46 C -0.78556(17) -0.93369(19) -0.16870(17) 0.0204(5) Uani 1 1 d . . .
O19 O -0.9724(2) -1.0406(3) 0.4216(2) 0.0399(7) Uani 0.763(5) 1 d P A 1
H19 H -0.9313 -1.0449 0.4002 0.060 Uiso 0.763(5) 1 calc PR A 1
C41 C -0.99334(18) -1.0608(2) -0.00355(18) 0.0219(5) Uani 1 1 d . . .
H41 H -1.0298 -1.1079 0.0190 0.026 Uiso 1 1 calc R . .
O9 O -0.7153(2) -1.2201(3) -0.39951(19) 0.0679(9) Uani 1 1 d . . .
C3 C -0.55859(19) -1.2593(2) 0.22917(17) 0.0227(5) Uani 1 1 d . . .
C16 C -0.3043(2) -1.0633(3) -0.1807(2) 0.0337(6) Uani 1 1 d . . .
C50 C -0.9445(2) -1.1601(2) -0.26415(18) 0.0270(5) Uani 1 1 d . . .
C4 C -0.2744(2) -1.1484(2) 0.34890(19) 0.0289(6) Uani 1 1 d . . .
C18 C -0.40822(18) -1.22313(19) -0.08963(17) 0.0202(5) Uani 1 1 d . . .
H18A H -0.3499 -1.2310 -0.1004 0.030 Uiso 1 1 calc R . .
H18B H -0.4615 -1.2691 -0.1325 0.030 Uiso 1 1 calc R . .
H18C H -0.3893 -1.2395 -0.0224 0.030 Uiso 1 1 calc R . .
C35 C -0.76157(17) -1.01732(19) 0.25656(17) 0.0194(5) Uani 1 1 d . . .
H35 H -0.7373 -1.0815 0.2408 0.023 Uiso 1 1 calc R . .
C23 C -0.6452(2) -1.2806(2) -0.4030(2) 0.0342(7) Uani 1 1 d . . .
H23 H -0.6582 -1.3388 -0.4426 0.041 Uiso 1 1 calc R . .
C52 C -0.8766(3) -1.2305(2) -0.2746(2) 0.0330(6) Uani 1 1 d . . .
H52 H -0.8056 -1.2275 -0.2432 0.040 Uiso 1 1 calc R . .
C42 C -0.97230(17) -1.1172(2) -0.08042(17) 0.0220(5) Uani 1 1 d . . .
H42A H -1.0338 -1.1149 -0.1434 0.026 Uiso 1 1 calc R . .
H42B H -0.9578 -1.1893 -0.0614 0.026 Uiso 1 1 calc R . .
C51 C -1.0394(2) -1.1959(3) -0.3243(2) 0.0395(7) Uani 1 1 d . . .
H51 H -1.0991 -1.1644 -0.3322 0.047 Uiso 1 1 calc R . .
C10 C -0.37951(18) -1.06242(19) 0.19202(19) 0.0228(5) Uani 1 1 d . . .
C7 C -0.22473(17) -1.09462(18) 0.12307(18) 0.0197(5) Uani 1 1 d . . .
C5 C -0.28369(18) -1.1319(2) 0.24618(18) 0.0224(5) Uani 1 1 d . . .
H5A H -0.3041 -1.1994 0.2138 0.027 Uiso 1 1 calc R . .
C15 C -0.28983(19) -1.0099(2) -0.0898(2) 0.0297(6) Uani 1 1 d . . .
H15 H -0.2196 -0.9919 -0.0420 0.036 Uiso 1 1 calc R . .
C20 C -0.5640(2) -1.1555(2) -0.29402(18) 0.0282(6) Uani 1 1 d . . .
C2 C -0.49910(19) -1.2213(2) 0.17858(18) 0.0223(5) Uani 1 1 d . . .
H2A H -0.5445 -1.2111 0.1090 0.027 Uiso 1 1 calc R . .
H2B H -0.4475 -1.2716 0.1858 0.027 Uiso 1 1 calc R . .
C60 C -0.87678(19) -0.82920(19) 0.05692(19) 0.0240(5) Uani 1 1 d . . .
H60A H -0.9500 -0.8273 0.0214 0.036 Uiso 1 1 calc R . .
H60B H -0.8493 -0.7824 0.0270 0.036 Uiso 1 1 calc R . .
H60C H -0.8542 -0.8089 0.1239 0.036 Uiso 1 1 calc R . .
C11 C -0.51256(18) -1.03178(19) 0.00386(19) 0.0221(5) Uani 1 1 d . . .
H11 H -0.5638 -1.0471 0.0251 0.027 Uiso 1 1 calc R . .
O21 O -0.7271(3) -0.6863(4) 0.3648(4) 0.0533(15) Uani 0.550(7) 1 d P B 1
H21 H -0.7453 -0.6416 0.3221 0.080 Uiso 0.550(7) 1 calc PR B 1
C21 C -0.6678(2) -1.1434(4) -0.3334(2) 0.0470(9) Uani 1 1 d . . .
H21A H -0.7003 -1.0910 -0.3174 0.056 Uiso 1 1 calc R . .
C3A C -0.5552(3) -1.3661(2) 0.3546(2) 0.0366(6) Uani 1 1 d . . .
H3AA H -0.6263 -1.3798 0.3125 0.055 Uiso 1 1 calc R . .
H3AB H -0.5481 -1.3124 0.4004 0.055 Uiso 1 1 calc R . .
H3AC H -0.5223 -1.4279 0.3899 0.055 Uiso 1 1 calc R . .
C33 C -0.8833(2) -1.2987(3) 0.2850(2) 0.0381(7) Uani 1 1 d . . .
O10 O -0.8284(3) -1.3713(3) 0.3114(4) 0.1116(19) Uani 1 1 d . . .
C61 C -0.9217(3) -1.0348(4) 0.5205(2) 0.0494(9) Uani 1 1 d . . .
H61A H -0.9077 -0.9636 0.5402 0.074 Uiso 0.763(5) 1 calc PR A 1
H61B H -0.8585 -1.0721 0.5446 0.074 Uiso 0.763(5) 1 calc PR A 1
H61C H -0.9626 -1.0645 0.5471 0.074 Uiso 0.763(5) 1 calc PR A 1
H61D H -0.9422 -0.9680 0.4902 0.074 Uiso 0.237(5) 1 calc PR A 2
H61E H -0.8487 -1.0365 0.5599 0.074 Uiso 0.237(5) 1 calc PR A 2
H61F H -0.9531 -1.0476 0.5614 0.074 Uiso 0.237(5) 1 calc PR A 2
C3B C -0.9488(3) -1.3436(3) 0.3919(3) 0.0483(8) Uani 1 1 d . . .
H3BA H -1.0070 -1.3887 0.3637 0.073 Uiso 1 1 calc R . .
H3BB H -0.9516 -1.3020 0.4421 0.073 Uiso 1 1 calc R . .
H3BC H -0.8874 -1.3842 0.4202 0.073 Uiso 1 1 calc R . .
C53 C -0.9368(3) -1.3028(2) -0.3398(2) 0.0456(9) Uani 1 1 d . . .
H53 H -0.9125 -1.3590 -0.3603 0.055 Uiso 1 1 calc R . .
C44 C -0.85772(16) -0.96189(18) -0.05092(17) 0.0171(4) Uani 1 1 d . . .
C62 C -0.6323(6) -0.6603(9) 0.4421(6) 0.060(2) Uani 0.550(7) 1 d P B 1
H62A H -0.6164 -0.5899 0.4346 0.091 Uiso 0.550(7) 1 calc PR B 1
H62B H -0.5811 -0.7053 0.4417 0.091 Uiso 0.550(7) 1 calc PR B 1
H62C H -0.6339 -0.6676 0.5033 0.091 Uiso 0.550(7) 1 calc PR B 1
C63 C -0.6351(9) -0.5801(12) 0.4541(7) 0.066(3) Uani 0.450(7) 1 d P B 2
H63A H -0.7020 -0.5528 0.4122 0.099 Uiso 0.450(7) 1 calc PR B 2
H63B H -0.6410 -0.6496 0.4729 0.099 Uiso 0.450(7) 1 calc PR B 2
H63C H -0.5958 -0.5800 0.4194 0.099 Uiso 0.450(7) 1 calc PR B 2
O22 O -0.5848(5) -0.5164(6) 0.5412(5) 0.0579(19) Uani 0.450(7) 1 d P B 2
H22 H -0.5889 -0.5444 0.5870 0.087 Uiso 0.450(7) 1 calc PR B 2
O20 O -0.9514(7) -1.1090(10) 0.4493(7) 0.0399(7) Uani 0.237(5) 1 d P A 2
H20 H -0.9289 -1.0951 0.4113 0.060 Uiso 0.237(5) 1 calc PR A 2

loop_
_atom_site_aniso_label
_atom_site_aniso_U_11
_atom_site_aniso_U_22
_atom_site_aniso_U_33
_atom_site_aniso_U_23
_atom_site_aniso_U_13
_atom_site_aniso_U_12
O15 0.0175(8) 0.0224(8) 0.0275(9) 0.0101(7) 0.0096(7) 0.0068(7)
O6 0.0222(9) 0.0250(9) 0.0386(11) 0.0141(8) 0.0041(8) -0.0032(8)
O12 0.0234(8) 0.0342(10) 0.0187(8) -0.0052(7) 0.0104(7) -0.0074(7)
O17 0.0250(8) 0.0226(9) 0.0233(8) 0.0043(7) 0.0134(7) -0.0018(7)
O11 0.0423(11) 0.0382(11) 0.0241(9) -0.0008(8) 0.0182(8) -0.0121(9)
C43 0.0145(10) 0.0177(11) 0.0157(10) 0.0029(8) 0.0051(8) -0.0025(8)
O5 0.0178(8) 0.0191(9) 0.0371(10) 0.0003(7) 0.0056(8) 0.0049(7)
O13 0.0157(8) 0.0231(9) 0.0291(9) 0.0054(7) 0.0104(7) 0.0013(7)
O1 0.0263(10) 0.0328(10) 0.0321(10) 0.0000(8) 0.0169(8) 0.0049(8)
O8 0.0180(9) 0.0529(13) 0.0245(9) 0.0107(9) 0.0072(7) -0.0063(8)
O2 0.0305(9) 0.0266(9) 0.0234(8) -0.0019(7) 0.0109(8) 0.0034(7)
O3 0.0218(9) 0.0335(10) 0.0232(9) -0.0101(8) 0.0078(7) -0.0011(7)
O4 0.0177(8) 0.0245(9) 0.0243(8) 0.0010(7) 0.0066(7) 0.0013(7)
O14 0.0131(8) 0.0380(10) 0.0245(9) 0.0017(8) 0.0047(7) 0.0030(7)
C13 0.0126(10) 0.0223(12) 0.0214(11) 0.0032(9) 0.0038(9) -0.0019(9)
C39 0.0164(11) 0.0193(11) 0.0216(11) 0.0028(9) 0.0097(9) 0.0013(9)
C47 0.0162(10) 0.0230(12) 0.0204(11) 0.0056(9) 0.0054(9) -0.0022(9)
O16 0.0177(8) 0.0273(9) 0.0264(9) 0.0103(7) 0.0110(7) 0.0009(7)
C8 0.0141(10) 0.0161(11) 0.0298(13) 0.0021(9) 0.0063(9) -0.0008(9)
C40 0.0136(10) 0.0236(12) 0.0220(11) -0.0029(9) 0.0065(9) -0.0012(9)
C45 0.0168(11) 0.0185(11) 0.0256(12) 0.0064(9) 0.0087(9) 0.0015(9)
O7 0.0195(9) 0.0798(17) 0.0291(10) 0.0087(11) 0.0102(8) -0.0077(10)
C1 0.0187(11) 0.0246(12) 0.0249(12) -0.0081(10) 0.0072(10) 0.0030(9)
C58 0.0279(13) 0.0388(15) 0.0225(12) 0.0038(11) 0.0101(10) -0.0013(12)
C38 0.0147(10) 0.0167(10) 0.0232(11) 0.0012(9) 0.0088(9) 0.0025(9)
C37 0.0161(10) 0.0106(9) 0.0261(11) 0.0020(9) 0.0090(9) -0.0008(8)
C59 0.0275(13) 0.0369(15) 0.0288(13) -0.0124(12) 0.0135(11) -0.0096(12)
C6 0.0145(11) 0.0278(13) 0.0229(12) -0.0004(10) 0.0021(9) 0.0018(9)
C31 0.0198(11) 0.0281(13) 0.0190(11) -0.0022(9) 0.0109(9) -0.0045(9)
C36 0.0156(10) 0.0224(11) 0.0251(12) -0.0037(9) 0.0083(9) -0.0031(9)
C49 0.0227(12) 0.0330(14) 0.0284(13) -0.0019(11) 0.0159(10) 0.0044(10)
C32 0.0254(12) 0.0289(13) 0.0221(12) -0.0015(10) 0.0116(10) -0.0078(10)
C14 0.0143(10) 0.0163(11) 0.0298(13) 0.0069(9) 0.0043(9) -0.0010(9)
C17 0.0152(11) 0.0330(14) 0.0227(12) 0.0115(10) 0.0049(9) -0.0035(10)
O18 0.0633(16) 0.0457(14) 0.0232(10) -0.0024(9) 0.0060(10) -0.0278(12)
C22 0.0392(17) 0.0320(16) 0.0329(15) 0.0130(12) 0.0006(13) -0.0088(13)
C34 0.0223(11) 0.0281(13) 0.0198(11) -0.0016(10) 0.0100(9) -0.0035(10)
C9 0.0133(10) 0.0153(10) 0.0265(12) -0.0027(9) 0.0060(9) 0.0002(8)
C28 0.0282(13) 0.0445(17) 0.0218(12) 0.0057(11) 0.0082(11) 0.0091(12)
C19 0.0261(13) 0.0222(13) 0.0384(15) -0.0136(11) 0.0104(11) -0.0008(10)
C29 0.0252(14) 0.057(2) 0.0282(14) -0.0145(14) 0.0069(11) -0.0079(13)
C12 0.0132(10) 0.0226(12) 0.0283(12) -0.0003(10) 0.0053(9) -0.0013(9)
C48 0.0192(11) 0.0167(10) 0.0185(10) 0.0042(9) 0.0082(9) 0.0029(9)
C30 0.0217(12) 0.0159(12) 0.0432(16) -0.0009(11) 0.0075(11) -0.0019(9)
C46 0.0165(10) 0.0191(11) 0.0209(11) 0.0102(9) 0.0048(9) 0.0036(9)
O19 0.0279(13) 0.067(2) 0.0257(13) 0.0027(13) 0.0131(11) 0.0075(14)
C41 0.0145(10) 0.0314(13) 0.0207(11) 0.0035(10) 0.0089(9) -0.0058(9)
O9 0.0451(15) 0.114(3) 0.0351(12) -0.0066(15) 0.0107(11) -0.0391(17)
C3 0.0223(12) 0.0228(11) 0.0188(11) -0.0083(9) 0.0062(9) -0.0010(10)
C16 0.0208(12) 0.0490(17) 0.0247(12) 0.0134(12) 0.0052(10) -0.0082(12)
C50 0.0359(14) 0.0262(12) 0.0160(11) 0.0054(10) 0.0098(10) -0.0092(11)
C4 0.0210(12) 0.0383(15) 0.0214(12) -0.0045(11) 0.0051(10) 0.0019(11)
C18 0.0157(11) 0.0224(12) 0.0197(11) 0.0028(9) 0.0059(9) -0.0005(9)
C35 0.0169(11) 0.0217(11) 0.0203(11) -0.0018(9) 0.0095(9) -0.0011(9)
C23 0.0362(15) 0.0332(15) 0.0221(12) 0.0070(11) 0.0046(11) -0.0155(12)
C52 0.0483(17) 0.0262(13) 0.0224(12) 0.0033(10) 0.0151(12) 0.0023(12)
C42 0.0161(11) 0.0278(13) 0.0200(11) 0.0005(9) 0.0066(9) -0.0079(9)
C51 0.0354(16) 0.0517(19) 0.0236(13) 0.0042(13) 0.0074(12) -0.0164(14)
C10 0.0149(10) 0.0199(11) 0.0280(12) -0.0069(10) 0.0056(9) 0.0003(9)
C7 0.0138(10) 0.0159(10) 0.0247(11) -0.0017(9) 0.0052(9) -0.0026(8)
C5 0.0171(11) 0.0225(12) 0.0214(11) -0.0054(9) 0.0039(9) 0.0020(9)
C15 0.0166(11) 0.0330(14) 0.0305(13) 0.0120(11) 0.0038(10) -0.0054(10)
C20 0.0235(13) 0.0364(14) 0.0196(11) 0.0086(10) 0.0058(10) -0.0075(11)
C2 0.0212(11) 0.0243(12) 0.0208(11) -0.0068(9) 0.0093(9) -0.0001(10)
C60 0.0225(12) 0.0197(12) 0.0295(12) 0.0023(10) 0.0121(10) 0.0059(9)
C11 0.0157(11) 0.0187(12) 0.0271(12) 0.0017(9) 0.0060(9) 0.0021(9)
O21 0.034(2) 0.067(3) 0.054(3) 0.028(2) 0.017(2) 0.004(2)
C21 0.0227(14) 0.088(3) 0.0231(13) -0.0080(16) 0.0050(11) -0.0138(16)
C3A 0.0522(18) 0.0322(14) 0.0296(14) 0.0016(11) 0.0228(13) 0.0033(13)
C33 0.0313(15) 0.0404(16) 0.0417(16) 0.0102(13) 0.0165(13) -0.0048(13)
O10 0.115(3) 0.098(3) 0.182(4) 0.103(3) 0.120(3) 0.071(3)
C61 0.0322(16) 0.080(3) 0.0381(17) -0.0068(17) 0.0186(14) -0.0078(17)
C3B 0.054(2) 0.055(2) 0.0365(16) 0.0035(15) 0.0218(15) -0.0153(17)
C53 0.083(3) 0.0259(14) 0.0199(13) -0.0016(11) 0.0174(15) -0.0106(15)
C44 0.0112(10) 0.0176(11) 0.0207(11) 0.0031(9) 0.0059(8) 0.0028(8)
C62 0.049(4) 0.096(7) 0.040(4) 0.003(4) 0.024(3) -0.010(4)
C63 0.067(6) 0.097(9) 0.046(5) 0.000(5) 0.037(5) -0.012(6)
O22 0.062(4) 0.069(4) 0.053(3) 0.010(3) 0.036(3) 0.002(3)
O20 0.0279(13) 0.067(2) 0.0257(13) 0.0027(13) 0.0131(11) 0.0075(14)

loop_
_atom_type_symbol
_atom_type_description
_atom_type_scat_dispersion_real
_atom_type_scat_dispersion_imag
_atom_type_scat_source
C C 0.0181 0.0091 'International Tables Vol C Tables 4.2.6.8 and 6.1.1.4'
H H 0.0000 0.0000 'International Tables Vol C Tables 4.2.6.8 and 6.1.1.4'
O O 0.0492 0.0322 'International Tables Vol C Tables 4.2.6.8 and 6.1.1.4'

loop_
_geom_angle_atom_site_label_1
_geom_angle_atom_site_label_2
_geom_angle_atom_site_label_3
_geom_angle
C45 O15 C44 61.77(14)
C15 O6 C14 61.36(16)
C31 O12 C34 112.05(17)
C46 O17 C47 120.45(19)
C33 O11 C3B 117.6(3)
C47 C43 C42 107.61(18)
C48 C43 C47 110.36(19)
C48 C43 C42 111.63(19)
C44 C43 C47 106.79(18)
C44 C43 C48 110.77(18)
C44 C43 C42 109.52(19)
C11 O5 H5 109.5
C16 O8 C17 120.4(2)
C3 O2 C3A 115.4(2)
C1 O3 C4 111.16(19)
C41 O14 H14 109.5
C14 C13 C17 107.10(19)
C14 C13 C12 110.0(2)
C17 C13 C12 107.58(19)
C18 C13 C14 110.14(19)
C18 C13 C17 109.5(2)
C18 C13 C12 112.27(19)
C40 C39 H39 103.7
C40 C39 C38 112.08(19)
C38 C39 H39 103.7
C41 C39 H39 103.7
C41 C39 C40 121.59(19)
C41 C39 C38 109.83(18)
O17 C47 C43 110.38(18)
O17 C47 H47 108.2
O17 C47 C50 104.6(2)
C43 C47 H47 108.2
C50 C47 C43 116.79(19)
C50 C47 H47 108.2
C14 C8 C9 107.58(18)
C14 C8 C30 107.7(2)
C14 C8 C7 113.7(2)
C30 C8 C9 117.3(2)
C7 C8 C9 106.69(19)
C7 C8 C30 104.11(19)
C39 C40 C31 117.8(2)
C39 C40 C49 114.0(2)
C39 C40 C35 104.41(18)
C49 C40 C31 104.84(19)
C49 C40 C35 117.8(2)
C35 C40 C31 97.40(19)
O15 C45 H45 116.6
O15 C45 C46 117.0(2)
O15 C45 C44 59.65(14)
C46 C45 H45 116.6
C44 C45 H45 116.6
C44 C45 C46 118.1(2)
O3 C1 H1 108.3
O3 C1 C10 102.73(19)
O3 C1 C2 109.7(2)
C10 C1 H1 108.3
C2 C1 H1 108.3
C2 C1 C10 119.2(2)
H58A C58 H58B 109.5
H58A C58 H58C 109.5
H58B C58 H58C 109.5
C34 C58 H58A 109.5
C34 C58 H58B 109.5
C34 C58 H58C 109.5
C37 C38 C39 106.33(18)
C37 C38 C60 105.38(19)
C60 C38 C39 117.08(19)
C44 C38 C39 107.72(19)
C44 C38 C37 113.05(19)
C44 C38 C60 107.46(19)
O13 C37 C38 122.5(2)
O13 C37 C36 122.4(2)
C36 C37 C38 115.07(19)
H59A C59 H59B 109.5
H59A C59 H59C 109.5
H59B C59 H59C 109.5
C34 C59 H59A 109.5
C34 C59 H59B 109.5
C34 C59 H59C 109.5
H6A C6 H6B 108.4
C7 C6 H6A 110.0
C7 C6 H6B 110.0
C5 C6 H6A 110.0
C5 C6 H6B 110.0
C5 C6 C7 108.55(19)
O12 C31 C40 101.96(18)
O12 C31 H31 108.6
O12 C31 C32 109.9(2)
C40 C31 H31 108.6
C32 C31 C40 118.6(2)
C32 C31 H31 108.6
C37 C36 H36A 110.4
C37 C36 H36B 110.4
C37 C36 C35 106.76(19)
H36A C36 H36B 108.6
C35 C36 H36A 110.4
C35 C36 H36B 110.4
C40 C49 H49A 109.5
C40 C49 H49B 109.5
C40 C49 H49C 109.5
H49A C49 H49B 109.5
H49A C49 H49C 109.5
H49B C49 H49C 109.5
C31 C32 H32A 109.2
C31 C32 H32B 109.2
H32A C32 H32B 107.9
C33 C32 C31 111.8(2)
C33 C32 H32A 109.2
C33 C32 H32B 109.2
O6 C14 C13 112.70(19)
O6 C14 C8 115.0(2)
O6 C14 C15 58.85(17)
C13 C14 C8 119.6(2)
C15 C14 C13 116.4(2)
C15 C14 C8 118.9(2)
O8 C17 C13 110.45(18)
O8 C17 H17 108.7
O8 C17 C20 104.6(2)
C13 C17 H17 108.7
C20 C17 C13 115.6(2)
C20 C17 H17 108.7
C51 O18 C53 105.8(2)
C23 C22 H22A 125.8
C23 C22 C20 108.5(3)
C20 C22 H22A 125.8
O12 C34 C58 108.6(2)
O12 C34 C59 109.2(2)
O12 C34 C35 101.78(18)
C58 C34 C59 110.0(2)
C58 C34 C35 111.1(2)
C59 C34 C35 115.6(2)
C8 C9 H9 103.7
C10 C9 C8 113.09(19)
C10 C9 H9 103.7
C10 C9 C11 119.9(2)
C11 C9 C8 110.6(2)
C11 C9 H9 103.7
H28A C28 H28B 109.5
H28A C28 H28C 109.5
H28B C28 H28C 109.5
C4 C28 H28A 109.5
C4 C28 H28B 109.5
C4 C28 H28C 109.5
H19A C19 H19B 109.5
H19A C19 H19C 109.5
H19B C19 H19C 109.5
C10 C19 H19A 109.5
C10 C19 H19B 109.5
C10 C19 H19C 109.5
H29A C29 H29B 109.5
H29A C29 H29C 109.5
H29B C29 H29C 109.5
C4 C29 H29A 109.5
C4 C29 H29B 109.5
C4 C29 H29C 109.5
C13 C12 H12A 108.6
C13 C12 H12B 108.6
H12A C12 H12B 107.6
C11 C12 C13 114.62(19)
C11 C12 H12A 108.6
C11 C12 H12B 108.6
C43 C48 H48A 109.5
C43 C48 H48B 109.5
C43 C48 H48C 109.5
H48A C48 H48B 109.5
H48A C48 H48C 109.5
H48B C48 H48C 109.5
C8 C30 H30A 109.5
C8 C30 H30B 109.5
C8 C30 H30C 109.5
H30A C30 H30B 109.5
H30A C30 H30C 109.5
H30B C30 H30C 109.5
O17 C46 C45 118.4(2)
O16 C46 O17 119.5(2)
O16 C46 C45 122.1(2)
C61 O19 H19 109.5
O14 C41 C39 110.7(2)
O14 C41 H41 108.9
O14 C41 C42 111.29(19)
C39 C41 H41 108.9
C39 C41 C42 108.11(18)
C42 C41 H41 108.9
C23 O9 C21 108.8(3)
O1 C3 O2 124.0(2)
O1 C3 C2 123.8(2)
O2 C3 C2 112.1(2)
O8 C16 C15 118.9(2)
O7 C16 O8 120.1(3)
O7 C16 C15 121.0(3)
C52 C50 C47 128.3(3)
C51 C50 C47 126.0(3)
C51 C50 C52 105.6(3)
O3 C4 C28 108.4(2)
O3 C4 C29 109.0(2)
O3 C4 C5 102.41(19)
C28 C4 C5 112.0(2)
C29 C4 C28 109.4(2)
C29 C4 C5 115.1(2)
C13 C18 H18A 109.5
C13 C18 H18B 109.5
C13 C18 H18C 109.5
H18A C18 H18B 109.5
H18A C18 H18C 109.5
H18B C18 H18C 109.5
C40 C35 H35 104.7
C36 C35 C40 115.9(2)
C36 C35 C34 119.7(2)
C36 C35 H35 104.7
C34 C35 C40 105.47(19)
C34 C35 H35 104.7
C22 C23 H23 125.5
O9 C23 C22 109.0(3)
O9 C23 H23 125.5
C50 C52 H52 127.2
C53 C52 C50 105.7(3)
C53 C52 H52 127.2
C43 C42 H42A 108.6
C43 C42 H42B 108.6
C41 C42 C43 114.82(19)
C41 C42 H42A 108.6
C41 C42 H42B 108.6
H42A C42 H42B 107.5
O18 C51 C50 111.7(3)
O18 C51 H51 124.1
C50 C51 H51 124.1
C1 C10 C19 104.7(2)
C1 C10 C5 97.5(2)
C9 C10 C1 118.6(2)
C9 C10 C19 113.8(2)
C9 C10 C5 105.08(19)
C5 C10 C19 116.5(2)
O4 C7 C8 123.0(2)
O4 C7 C6 121.6(2)
C6 C7 C8 115.4(2)
C6 C5 C4 121.3(2)
C6 C5 C10 115.0(2)
C6 C5 H5A 104.8
C4 C5 C10 104.4(2)
C4 C5 H5A 104.8
C10 C5 H5A 104.8
O6 C15 C14 59.79(16)
O6 C15 C16 116.8(2)
O6 C15 H15 116.7
C14 C15 C16 118.0(2)
C14 C15 H15 116.7
C16 C15 H15 116.7
C22 C20 C17 127.7(3)
C21 C20 C17 127.5(3)
C21 C20 C22 104.7(3)
C1 C2 H2A 110.2
C1 C2 H2B 110.2
C3 C2 C1 107.57(19)
C3 C2 H2A 110.2
C3 C2 H2B 110.2
H2A C2 H2B 108.5
C38 C60 H60A 109.5
C38 C60 H60B 109.5
C38 C60 H60C 109.5
H60A C60 H60B 109.5
H60A C60 H60C 109.5
H60B C60 H60C 109.5
O5 C11 C9 109.92(19)
O5 C11 C12 111.4(2)
O5 C11 H11 109.2
C9 C11 H11 109.2
C12 C11 C9 107.73(19)
C12 C11 H11 109.2
O9 C21 C20 109.0(4)
O9 C21 H21A 125.5
C20 C21 H21A 125.5
O2 C3A H3AA 109.5
O2 C3A H3AB 109.5
O2 C3A H3AC 109.5
H3AA C3A H3AB 109.5
H3AA C3A H3AC 109.5
H3AB C3A H3AC 109.5
O11 C33 C32 113.6(3)
O10 C33 O11 123.0(3)
O10 C33 C32 123.4(3)
O19 C61 H61A 109.5
O19 C61 H61B 109.5
O19 C61 H61C 109.5
O19 C61 H61D 67.6
O19 C61 H61E 125.2
O19 C61 H61F 123.3
O19 C61 O20 41.8(5)
H61A C61 H61B 109.5
H61A C61 H61C 109.5
H61A C61 H61D 42.6
H61A C61 H61E 79.1
H61A C61 H61F 93.2
H61B C61 H61C 109.5
H61B C61 H61D 132.0
H61B C61 H61E 30.6
H61B C61 H61F 110.3
H61C C61 H61D 116.6
H61C C61 H61E 118.2
H61C C61 H61F 17.6
H61D C61 H61E 109.5
H61D C61 H61F 109.5
H61E C61 H61F 109.5
O20 C61 H61A 150.2
O20 C61 H61B 81.1
O20 C61 H61C 91.9
O20 C61 H61D 109.5
O20 C61 H61E 109.5
O20 C61 H61F 109.5
O11 C3B H3BA 109.5
O11 C3B H3BB 109.5
O11 C3B H3BC 109.5
H3BA C3B H3BB 109.5
H3BA C3B H3BC 109.5
H3BB C3B H3BC 109.5
O18 C53 C52 111.2(3)
O18 C53 H53 124.4
C52 C53 H53 124.4
O15 C44 C43 111.82(18)
O15 C44 C45 58.58(14)
O15 C44 C38 115.13(18)
C45 C44 C43 116.2(2)
C45 C44 C38 119.0(2)
C38 C44 C43 120.24(19)
H63A C63 H63B 109.5
H63A C63 H63C 109.5
H63B C63 H63C 109.5
O22 C63 H63A 109.5
O22 C63 H63B 109.5
O22 C63 H63C 109.5
C63 O22 H22 109.5
C61 O20 H20 109.5

loop_
_geom_bond_atom_site_label_1
_geom_bond_atom_site_label_2
_geom_bond_distance
O15 C45 1.429(3)
O15 C44 1.445(3)
O6 C14 1.442(3)
O6 C15 1.428(4)
O12 C31 1.459(3)
O12 C34 1.465(3)
O17 C47 1.475(3)
O17 C46 1.329(3)
O11 C33 1.318(4)
O11 C3B 1.426(4)
C43 C47 1.557(3)
C43 C48 1.537(3)
C43 C42 1.561(3)
C43 C44 1.536(3)
O5 H5 0.8200
O5 C11 1.428(3)
O13 C37 1.204(3)
O1 C3 1.199(3)
O8 C17 1.467(3)
O8 C16 1.327(3)
O2 C3 1.344(3)
O2 C3A 1.442(4)
O3 C1 1.444(3)
O3 C4 1.467(3)
O4 C7 1.212(3)
O14 H14 0.8200
O14 C41 1.417(3)
C13 C14 1.535(3)
C13 C17 1.551(3)
C13 C12 1.561(3)
C13 C18 1.531(3)
C39 H39 0.9800
C39 C40 1.544(3)
C39 C38 1.584(3)
C39 C41 1.533(3)
C47 H47 0.9800
C47 C50 1.497(4)
O16 C46 1.220(3)
C8 C14 1.536(4)
C8 C9 1.571(3)
C8 C30 1.557(3)
C8 C7 1.544(3)
C40 C31 1.558(3)
C40 C49 1.546(3)
C40 C35 1.547(3)
C45 H45 0.9800
C45 C46 1.477(3)
C45 C44 1.475(3)
O7 C16 1.202(4)
C1 H1 0.9800
C1 C10 1.541(4)
C1 C2 1.541(3)
C58 H58A 0.9600
C58 H58B 0.9600
C58 H58C 0.9600
C58 C34 1.518(4)
C38 C37 1.549(3)
C38 C60 1.560(3)
C38 C44 1.535(3)
C37 C36 1.524(3)
C59 H59A 0.9600
C59 H59B 0.9600
C59 H59C 0.9600
C59 C34 1.528(4)
C6 H6A 0.9700
C6 H6B 0.9700
C6 C7 1.532(3)
C6 C5 1.527(3)
C31 H31 0.9800
C31 C32 1.522(4)
C36 H36A 0.9700
C36 H36B 0.9700
C36 C35 1.531(3)
C49 H49A 0.9600
C49 H49B 0.9600
C49 H49C 0.9600
C32 H32A 0.9700
C32 H32B 0.9700
C32 C33 1.508(4)
C14 C15 1.465(4)
C17 H17 0.9800
C17 C20 1.501(4)
O18 C51 1.343(5)
O18 C53 1.353(5)
C22 H22A 0.9300
C22 C23 1.347(4)
C22 C20 1.403(5)
C34 C35 1.536(3)
C9 H9 0.9800
C9 C10 1.530(3)
C9 C11 1.541(3)
C28 H28A 0.9600
C28 H28B 0.9600
C28 H28C 0.9600
C28 C4 1.528(4)
C19 H19A 0.9600
C19 H19B 0.9600
C19 H19C 0.9600
C19 C10 1.552(3)
C29 H29A 0.9600
C29 H29B 0.9600
C29 H29C 0.9600
C29 C4 1.523(4)
C12 H12A 0.9700
C12 H12B 0.9700
C12 C11 1.541(4)
C48 H48A 0.9600
C48 H48B 0.9600
C48 H48C 0.9600
C30 H30A 0.9600
C30 H30B 0.9600
C30 H30C 0.9600
O19 H19 0.8200
O19 C61 1.347(4)
C41 H41 0.9800
C41 C42 1.543(3)
O9 C23 1.322(5)
O9 C21 1.357(5)
C3 C2 1.509(3)
C16 C15 1.483(4)
C50 C52 1.422(4)
C50 C51 1.351(4)
C4 C5 1.538(4)
C18 H18A 0.9600
C18 H18B 0.9600
C18 H18C 0.9600
C35 H35 0.9800
C23 H23 0.9300
C52 H52 0.9300
C52 C53 1.353(4)
C42 H42A 0.9700
C42 H42B 0.9700
C51 H51 0.9300
C10 C5 1.551(3)
C5 H5A 0.9800
C15 H15 0.9800
C20 C21 1.372(4)
C2 H2A 0.9700
C2 H2B 0.9700
C60 H60A 0.9600
C60 H60B 0.9600
C60 H60C 0.9600
C11 H11 0.9800
O21 H21 0.8200
O21 C62 1.390(9)
C21 H21A 0.9300
C3A H3AA 0.9600
C3A H3AB 0.9600
C3A H3AC 0.9600
C33 O10 1.182(5)
C61 H61A 0.9600
C61 H61B 0.9600
C61 H61C 0.9600
C61 H61D 0.9600
C61 H61E 0.9600
C61 H61F 0.9600
C61 O20 1.364(11)
C3B H3BA 0.9600
C3B H3BB 0.9600
C3B H3BC 0.9600
C53 H53 0.9300
C62 H62A 0.9600
C62 H62B 0.9600
C62 H62C 0.9600
C63 H63A 0.9600
C63 H63B 0.9600
C63 H63C 0.9600
C63 O22 1.446(14)
O22 H22 0.8200
O20 H20 0.8200

loop_
_geom_torsion_atom_site_label_1
_geom_torsion_atom_site_label_2
_geom_torsion_atom_site_label_3
_geom_torsion_atom_site_label_4
_geom_torsion
O15 C45 C46 O17 -38.5(3)
O15 C45 C46 O16 143.7(2)
O15 C45 C44 C43 100.7(2)
O15 C45 C44 C38 -103.3(2)
O6 C14 C15 C16 -106.3(3)
O12 C31 C32 C33 46.9(3)
O12 C34 C35 C40 26.4(2)
O12 C34 C35 C36 159.2(2)
O17 C47 C50 C52 40.9(3)
O17 C47 C50 C51 -133.4(3)
C43 C47 C50 C52 -81.5(3)
C43 C47 C50 C51 104.2(3)
O13 C37 C36 C35 -123.7(2)
O1 C3 C2 C1 75.7(3)
O8 C17 C20 C22 26.9(3)
O8 C17 C20 C21 -150.2(3)
O8 C16 C15 O6 -41.1(4)
O8 C16 C15 C14 27.1(4)
O2 C3 C2 C1 -100.7(2)
O3 C1 C10 C9 155.8(2)
O3 C1 C10 C19 -76.1(2)
O3 C1 C10 C5 44.0(2)
O3 C1 C2 C3 60.5(2)
O3 C4 C5 C6 157.4(2)
O3 C4 C5 C10 25.5(3)
O14 C41 C42 C43 82.2(2)
C13 C14 C15 O6 101.7(2)
C13 C14 C15 C16 -4.6(3)
C13 C17 C20 C22 -94.7(3)
C13 C17 C20 C21 88.2(4)
C13 C12 C11 O5 82.4(2)
C13 C12 C11 C9 -38.2(3)
C39 C40 C31 O12 153.54(19)
C39 C40 C31 C32 32.8(3)
C39 C40 C35 C36 60.8(2)
C39 C40 C35 C34 -164.23(19)
C39 C38 C37 O13 121.7(2)
C39 C38 C37 C36 -56.8(2)
C39 C38 C44 O15 116.9(2)
C39 C38 C44 C43 -21.6(3)
C39 C38 C44 C45 -176.62(19)
C39 C41 C42 C43 -39.5(3)
C47 O17 C46 O16 172.9(2)
C47 O17 C46 C45 -4.9(3)
C47 C43 C42 C41 -133.4(2)
C47 C43 C44 O15 28.4(2)
C47 C43 C44 C45 -36.2(3)
C47 C43 C44 C38 168.15(19)
C47 C50 C52 C53 -175.6(2)
C47 C50 C51 O18 175.5(2)
C8 C14 C15 O6 -103.3(2)
C8 C14 C15 C16 150.4(2)
C8 C9 C10 C1 -168.8(2)
C8 C9 C10 C19 67.4(3)
C8 C9 C10 C5 -61.2(2)
C8 C9 C11 O5 -49.6(3)
C8 C9 C11 C12 72.0(2)
C40 C39 C38 C37 60.0(2)
C40 C39 C38 C60 -57.4(3)
C40 C39 C38 C44 -178.50(18)
C40 C39 C41 O14 83.6(3)
C40 C39 C41 C42 -154.2(2)
C40 C31 C32 C33 163.5(2)
C45 O15 C44 C43 -108.2(2)
C45 O15 C44 C38 109.9(2)
O7 C16 C15 O6 140.2(3)
O7 C16 C15 C14 -151.5(3)
C1 O3 C4 C28 -115.1(2)
C1 O3 C4 C29 125.8(2)
C1 O3 C4 C5 3.4(3)
C1 C10 C5 C6 -178.0(2)
C1 C10 C5 C4 -42.6(2)
C58 C34 C35 C40 141.8(2)
C58 C34 C35 C36 -85.3(3)
C38 C39 C40 C31 -167.40(19)
C38 C39 C40 C49 69.1(2)
C38 C39 C40 C35 -60.8(2)
C38 C39 C41 O14 -50.1(2)
C38 C39 C41 C42 72.1(2)
C38 C37 C36 C35 54.8(3)
C37 C38 C44 O15 -126.0(2)
C37 C38 C44 C43 95.6(2)
C37 C38 C44 C45 -59.4(3)
C37 C36 C35 C40 -57.5(3)
C37 C36 C35 C34 174.3(2)
C59 C34 C35 C40 -91.9(2)
C59 C34 C35 C36 41.0(3)
C31 O12 C34 C58 -114.7(2)
C31 O12 C34 C59 125.3(2)
C31 O12 C34 C35 2.6(3)
C31 C40 C35 C36 -177.9(2)
C31 C40 C35 C34 -42.9(2)
C31 C32 C33 O11 34.9(3)
C31 C32 C33 O10 -144.4(5)
C49 C40 C31 O12 -78.4(2)
C49 C40 C31 C32 160.8(2)
C49 C40 C35 C36 -66.7(3)
C49 C40 C35 C34 68.2(3)
C14 O6 C15 C16 108.4(3)
C14 C13 C17 O8 58.5(3)
C14 C13 C17 C20 177.0(2)
C14 C13 C12 C11 -18.7(3)
C14 C8 C9 C10 -178.24(19)
C14 C8 C9 C11 -40.6(2)
C14 C8 C7 O4 8.1(3)
C14 C8 C7 C6 -172.33(19)
C17 O8 C16 O7 176.2(3)
C17 O8 C16 C15 -2.5(4)
C17 C13 C14 O6 29.1(3)
C17 C13 C14 C8 169.1(2)
C17 C13 C14 C15 -36.1(3)
C17 C13 C12 C11 -135.1(2)
C17 C20 C21 O9 177.4(3)
C22 C20 C21 O9 -0.2(4)
C34 O12 C31 C40 -29.9(2)
C34 O12 C31 C32 96.8(2)
C9 C8 C14 O6 117.7(2)
C9 C8 C14 C13 -21.4(3)
C9 C8 C14 C15 -175.5(2)
C9 C8 C7 O4 126.6(2)
C9 C8 C7 C6 -53.9(3)
C9 C10 C5 C6 59.6(3)
C9 C10 C5 C4 -165.0(2)
C28 C4 C5 C6 -86.6(3)
C28 C4 C5 C10 141.5(2)
C19 C10 C5 C6 -67.4(3)
C19 C10 C5 C4 68.0(3)
C29 C4 C5 C6 39.3(3)
C29 C4 C5 C10 -92.6(3)
C12 C13 C14 O6 -87.5(3)
C12 C13 C14 C8 52.5(3)
C12 C13 C14 C15 -152.8(2)
C12 C13 C17 O8 176.8(2)
C12 C13 C17 C20 -64.8(3)
C48 C43 C47 O17 -61.7(2)
C48 C43 C47 C50 57.6(3)
C48 C43 C42 C41 105.3(2)
C48 C43 C44 O15 148.63(18)
C48 C43 C44 C45 84.0(2)
C48 C43 C44 C38 -71.6(2)
C30 C8 C14 O6 -9.5(3)
C30 C8 C14 C13 -148.6(2)
C30 C8 C14 C15 57.3(3)
C30 C8 C9 C10 -56.8(3)
C30 C8 C9 C11 80.9(3)
C30 C8 C7 O4 -108.8(3)
C30 C8 C7 C6 70.8(3)
C46 O17 C47 C43 -40.5(3)
C46 O17 C47 C50 -166.9(2)
C46 C45 C44 O15 -106.5(2)
C46 C45 C44 C43 -5.8(3)
C46 C45 C44 C38 150.2(2)
C41 C39 C40 C31 59.8(3)
C41 C39 C40 C49 -63.7(3)
C41 C39 C40 C35 166.4(2)
C41 C39 C38 C37 -161.61(19)
C41 C39 C38 C60 81.0(3)
C41 C39 C38 C44 -40.1(2)
C16 O8 C17 C13 -41.5(3)
C16 O8 C17 C20 -166.4(2)
C50 C52 C53 O18 0.4(3)
C4 O3 C1 C10 -31.1(3)
C4 O3 C1 C2 96.6(2)
C18 C13 C14 O6 148.2(2)
C18 C13 C14 C8 -71.8(3)
C18 C13 C14 C15 82.9(3)
C18 C13 C17 O8 -60.9(3)
C18 C13 C17 C20 57.5(3)
C18 C13 C12 C11 104.3(2)
C35 C40 C31 O12 42.9(2)
C35 C40 C31 C32 -77.8(2)
C23 C22 C20 C17 -177.5(2)
C23 C22 C20 C21 0.1(3)
C23 O9 C21 C20 0.2(4)
C52 C50 C51 O18 0.2(3)
C42 C43 C47 O17 176.23(19)
C42 C43 C47 C50 -64.5(3)
C42 C43 C44 O15 -87.8(2)
C42 C43 C44 C45 -152.42(19)
C42 C43 C44 C38 51.9(3)
C51 O18 C53 C52 -0.3(3)
C51 C50 C52 C53 -0.4(3)
C10 C1 C2 C3 178.3(2)
C10 C9 C11 O5 84.8(3)
C10 C9 C11 C12 -153.6(2)
C7 C8 C14 O6 -124.3(2)
C7 C8 C14 C13 96.6(3)
C7 C8 C14 C15 -57.5(3)
C7 C8 C9 C10 59.3(2)
C7 C8 C9 C11 -162.97(19)
C7 C6 C5 C4 177.5(2)
C7 C6 C5 C10 -55.2(3)
C5 C6 C7 O4 -128.1(2)
C5 C6 C7 C8 52.3(3)
C15 O6 C14 C13 -108.1(2)
C15 O6 C14 C8 110.0(2)
C20 C22 C23 O9 0.0(3)
C2 C1 C10 C9 34.4(3)
C2 C1 C10 C19 162.5(2)
C2 C1 C10 C5 -77.4(2)
C60 C38 C37 O13 -113.4(2)
C60 C38 C37 C36 68.1(2)
C60 C38 C44 O15 -10.1(3)
C60 C38 C44 C43 -148.59(19)
C60 C38 C44 C45 56.4(3)
C11 C9 C10 C1 57.8(3)
C11 C9 C10 C19 -66.0(3)
C11 C9 C10 C5 165.4(2)
C21 O9 C23 C22 -0.1(4)
C3A O2 C3 O1 -2.6(3)
C3A O2 C3 C2 173.8(2)
C3B O11 C33 C32 -175.1(3)
C3B O11 C33 O10 4.2(6)
C53 O18 C51 C50 0.0(3)
C44 O15 C45 C46 108.3(2)
C44 C43 C47 O17 58.7(2)
C44 C43 C47 C50 178.0(2)
C44 C43 C42 C41 -17.7(3)
C44 C45 C46 O17 29.7(3)
C44 C45 C46 O16 -148.0(2)
C44 C38 C37 O13 3.7(3)
C44 C38 C37 C36 -174.81(19)
